data_4517822
loop_
_publ_author_name
'Lu, Bo'
'Fang, Xiaoyu'
'Yan, Dongpeng'

_publ_section_title
;
 Luminescent Polymorphic Co-crystals: A Promising Way to the Diversity of
 Molecular Assembly, Fluorescence Polarization, and Optical Waveguide.
;
_journal_name_full 'ACS applied materials &amp; interfaces'
_journal_paper_doi 10.1021/acsami.0c06794
_journal_year 2020
_chemical_formula_sum 'C31 H11 B F15 N O'
_chemical_formula_weight 709.22
_space_group_crystal_system orthorhombic
_space_group_IT_number 62
_space_group_name_Hall '-P 2ac 2n'
_space_group_name_H-M_alt 'P n m a'
_atom_sites_solution_hydrogens mixed
_audit_creation_method SHELXL-2016/6
_cell_angle_alpha 90
_cell_angle_beta 90
_cell_angle_gamma 90
_cell_formula_units_Z 4
_cell_length_a 20.6141(17)
_cell_length_b 18.621(2)
_cell_length_c 6.9571(7)
_cell_measurement_reflns_used 3179
_cell_measurement_temperature 293(2)
_cell_measurement_theta_max 29.2560
_cell_measurement_theta_min 4.1720
_cell_volume 2670.5(5)
_computing_cell_refinement
;
CrysAlisPro, Agilent Technologies,
Version 1.171.37.35 (release 13-08-2014 CrysAlis171 .NET)
(compiled Aug 13 2014,18:06:01)
;
_computing_data_collection
;
CrysAlisPro, Agilent Technologies,
Version 1.171.37.35 (release 13-08-2014 CrysAlis171 .NET)
(compiled Aug 13 2014,18:06:01)
;
_computing_data_reduction
;
CrysAlisPro, Agilent Technologies,
Version 1.171.37.35 (release 13-08-2014 CrysAlis171 .NET)
(compiled Aug 13 2014,18:06:01)
;
_computing_structure_refinement 'SHELXL-2016/6 (Sheldrick, 2016)'
_diffrn_ambient_temperature 293(2)
_diffrn_measured_fraction_theta_full 0.997
_diffrn_measured_fraction_theta_max 0.871
_diffrn_measurement_device_type 'Xcalibur, Eos, Gemini'
_diffrn_measurement_method '\w scans'
_diffrn_radiation_type MoK\a
_diffrn_radiation_wavelength 0.71073
_diffrn_reflns_av_R_equivalents 0.0337
_diffrn_reflns_av_unetI/netI 0.0374
_diffrn_reflns_Laue_measured_fraction_full 0.997
_diffrn_reflns_Laue_measured_fraction_max 0.871
_diffrn_reflns_limit_h_max 27
_diffrn_reflns_limit_h_min -28
_diffrn_reflns_limit_k_max 25
_diffrn_reflns_limit_k_min -19
_diffrn_reflns_limit_l_max 8
_diffrn_reflns_limit_l_min -9
_diffrn_reflns_number 11621
_diffrn_reflns_point_group_measured_fraction_full 0.997
_diffrn_reflns_point_group_measured_fraction_max 0.871
_diffrn_reflns_theta_full 25.242
_diffrn_reflns_theta_max 29.574
_diffrn_reflns_theta_min 3.278
_diffrn_source 'Enhance (Mo) X-ray Source'
_exptl_absorpt_coefficient_mu 0.179
_exptl_absorpt_correction_T_max 1.00000
_exptl_absorpt_correction_T_min 0.85917
_exptl_absorpt_correction_type multi-scan
_exptl_absorpt_process_details
;
CrysAlisPro, Agilent Technologies,
Version 1.171.37.35 (release 13-08-2014 CrysAlis171 .NET)
(compiled Aug 13 2014,18:06:01)
Empirical absorption correction using spherical harmonics,
 implemented in SCALE3 ABSPACK scaling algorithm.
;
_exptl_crystal_colour green
_exptl_crystal_density_diffrn 1.764
_exptl_crystal_description block
_exptl_crystal_F_000 1408
_exptl_crystal_size_max 0.24
_exptl_crystal_size_mid 0.12
_exptl_crystal_size_min 0.11
_refine_diff_density_max 0.374
_refine_diff_density_min -0.545
_refine_diff_density_rms 0.096
_refine_ls_extinction_method none
_refine_ls_goodness_of_fit_ref 1.063
_refine_ls_hydrogen_treatment constr
_refine_ls_matrix_type full
_refine_ls_number_parameters 232
_refine_ls_number_reflns 3367
_refine_ls_number_restraints 30
_refine_ls_restrained_S_all 1.082
_refine_ls_R_factor_all 0.1115
_refine_ls_R_factor_gt 0.1003
_refine_ls_shift/su_max 0.000
_refine_ls_shift/su_mean 0.000
_refine_ls_structure_factor_coef Fsqd
_refine_ls_weighting_details 'w=1/[\s^2^(Fo^2^)+(0.0608P)^2^+18.0916P] where P=(Fo^2^+2Fc^2^)/3'
_refine_ls_weighting_scheme calc
_refine_ls_wR_factor_gt 0.2282
_refine_ls_wR_factor_ref 0.2347
_reflns_Friedel_coverage 0.000
_reflns_number_gt 2885
_reflns_number_total 3367
_reflns_threshold_expression 'I > 2\s(I)'
_cod_data_source_file am0c06794_si_005.cif
_cod_data_source_block exp_5309
_cod_database_code 4517822
_shelx_shelxl_version_number 2016/6
_shelx_space_group_comment
;
The symmetry employed for this shelxl refinement is uniquely defined
by the following loop, which should always be used as a source of
symmetry information in preference to the above space-group names.
They are only intended as comments.
;

loop_
_space_group_symop_operation_xyz
'x, y, z'
'-x+1/2, -y, z+1/2'
'x+1/2, -y+1/2, -z+1/2'
'-x, y+1/2, -z'
'-x, -y, -z'
'x-1/2, y, -z-1/2'
'-x-1/2, y-1/2, z-1/2'
'x, -y-1/2, z'

loop_
_atom_site_label
_atom_site_type_symbol
_atom_site_fract_x
_atom_site_fract_y
_atom_site_fract_z
_atom_site_U_iso_or_equiv
_atom_site_adp_type
_atom_site_occupancy
_atom_site_site_symmetry_order
_atom_site_calc_flag
_atom_site_refinement_flags_posn
_atom_site_refinement_flags_adp
_atom_site_refinement_flags_occupancy
_atom_site_disorder_assembly
_atom_site_disorder_group
F1 F 0.28375(12) 0.17088(13) 0.5273(4) 0.0311(6) Uani 1 1 d . . . . .
F6 F 0.09784(13) 0.12259(16) 0.2391(4) 0.0373(7) Uani 1 1 d . . . . .
O1 O 0.17150(17) 0.250000 0.5203(5) 0.0190(8) Uani 1 2 d DS T P . .
C8 C 0.0692(2) 0.1879(3) 0.2238(6) 0.0300(10) Uani 1 1 d . . . . .
C2 C 0.27034(18) 0.1461(2) 0.3472(6) 0.0213(8) Uani 1 1 d . . . . .
F7 F -0.03013(15) 0.1235(2) 0.2022(5) 0.0661(12) Uani 1 1 d . U . . .
F5 F 0.17614(15) 0.17871(15) -0.0742(4) 0.0355(7) Uani 1 1 d . . . . .
F3 F 0.33317(15) 0.00413(14) 0.0440(5) 0.0482(9) Uani 1 1 d . . . . .
F4 F 0.24636(18) 0.06778(15) -0.1929(4) 0.0460(9) Uani 1 1 d . . . . .
F2 F 0.34895(13) 0.05537(14) 0.4087(5) 0.0457(9) Uani 1 1 d . . . . .
C4 C 0.2990(2) 0.0611(2) 0.1078(8) 0.0318(11) Uani 1 1 d . . . . .
C7 C 0.1053(3) 0.250000 0.2361(8) 0.0246(13) Uani 1 2 d S T P . .
C1 C 0.22437(17) 0.17930(19) 0.2356(6) 0.0162(7) Uani 1 1 d . . . . .
C9 C 0.0019(2) 0.1866(4) 0.2056(7) 0.0445(14) Uani 1 1 d . U . . .
C5 C 0.2550(2) 0.0932(2) -0.0125(7) 0.0314(10) Uani 1 1 d . . . . .
C10 C -0.0316(3) 0.250000 0.1969(11) 0.0476(18) Uani 1 2 d S TU P . .
C6 C 0.2191(2) 0.1507(2) 0.0511(6) 0.0234(8) Uani 1 1 d . . . . .
C3 C 0.30680(19) 0.0873(2) 0.2900(8) 0.0288(10) Uani 1 1 d . . . . .
F8 F -0.09662(19) 0.250000 0.1839(7) 0.077(2) Uani 1 2 d S TU P . .
B1 B 0.1821(3) 0.250000 0.3092(8) 0.0143(11) Uani 1 2 d S T P . .
C16 C 0.45388(19) 0.1844(3) 0.7783(6) 0.0281(10) Uani 1 1 d . . . . .
C11 C 0.52310(19) 0.1859(3) 0.8069(6) 0.0291(10) Uani 1 1 d . . . . .
C15 C 0.4231(2) 0.1166(3) 0.7618(7) 0.0348(11) Uani 1 1 d . . . . .
H15 H 0.378370 0.114628 0.744548 0.042 Uiso 1 1 calc R U . . .
N1 N 0.5534(2) 0.250000 0.8215(7) 0.0281(12) Uani 1 2 d S T P . .
H1A H 0.594561 0.250001 0.841328 0.034 Uiso 1 2 calc R U P . .
C14 C 0.4573(2) 0.0550(3) 0.7707(7) 0.0399(12) Uani 1 1 d . . . . .
H14 H 0.436366 0.010994 0.758131 0.048 Uiso 1 1 calc R U . . .
C12 C 0.5579(2) 0.1211(3) 0.8189(6) 0.0326(11) Uani 1 1 d . . . . .
H12 H 0.602491 0.121517 0.839841 0.039 Uiso 1 1 calc R U . . .
C17 C 0.4216(3) 0.250000 0.7653(9) 0.0333(16) Uani 1 2 d S T P . .
H17 H 0.376903 0.250001 0.747424 0.040 Uiso 1 2 calc R U P . .
C13 C 0.5255(2) 0.0576(3) 0.7993(7) 0.0378(12) Uani 1 1 d . . . . .
H13 H 0.548705 0.014871 0.804781 0.045 Uiso 1 1 calc R U . . .
H1 H 0.209625 0.249998 0.579858 0.045 Uiso 1 2 d DR U P . .

loop_
_atom_site_aniso_label
_atom_site_aniso_U_11
_atom_site_aniso_U_22
_atom_site_aniso_U_33
_atom_site_aniso_U_23
_atom_site_aniso_U_13
_atom_site_aniso_U_12
F1 0.0289(13) 0.0229(12) 0.0416(16) -0.0073(12) -0.0198(11) 0.0050(11)
F6 0.0322(14) 0.0450(17) 0.0345(15) 0.0067(13) -0.0055(12) -0.0228(13)
O1 0.0138(16) 0.033(2) 0.0106(17) 0.000 -0.0038(14) 0.000
C8 0.0209(19) 0.051(3) 0.018(2) 0.0041(19) -0.0041(16) -0.012(2)
C2 0.0170(16) 0.0154(17) 0.032(2) -0.0056(16) -0.0029(16) -0.0020(15)
F7 0.0364(16) 0.120(3) 0.0419(18) 0.006(2) -0.0092(14) -0.051(2)
F5 0.0594(18) 0.0316(14) 0.0155(12) -0.0031(10) -0.0044(12) 0.0031(13)
F3 0.0432(16) 0.0192(12) 0.082(2) -0.0123(15) 0.0264(16) 0.0008(12)
F4 0.081(2) 0.0248(13) 0.0323(15) -0.0128(12) 0.0253(16) -0.0101(15)
F2 0.0283(14) 0.0231(13) 0.086(2) -0.0106(15) -0.0182(15) 0.0099(11)
C4 0.031(2) 0.0121(17) 0.052(3) -0.0046(19) 0.019(2) -0.0005(17)
C7 0.017(2) 0.047(4) 0.010(2) 0.000 -0.002(2) 0.000
C1 0.0156(15) 0.0144(16) 0.0186(18) -0.0013(14) 0.0013(14) -0.0026(14)
C9 0.020(2) 0.090(4) 0.023(2) 0.002(3) -0.0047(18) -0.024(2)
C5 0.046(3) 0.0177(19) 0.031(2) -0.0077(18) 0.017(2) -0.0078(19)
C10 0.014(3) 0.104(5) 0.025(3) 0.000 -0.005(2) 0.000
C6 0.029(2) 0.0191(18) 0.022(2) -0.0009(16) 0.0043(16) -0.0058(17)
C3 0.0171(17) 0.0143(17) 0.055(3) -0.0028(19) -0.0007(19) -0.0011(15)
F8 0.0129(18) 0.183(7) 0.037(3) 0.000 -0.0038(18) 0.000
B1 0.014(2) 0.019(3) 0.010(3) 0.000 -0.003(2) 0.000
C16 0.0130(16) 0.054(3) 0.017(2) 0.0060(19) -0.0017(15) -0.0023(18)
C11 0.0120(16) 0.061(3) 0.0138(19) 0.0045(19) -0.0002(14) -0.0008(18)
C15 0.0163(18) 0.063(3) 0.025(2) 0.012(2) -0.0038(16) -0.004(2)
N1 0.0102(19) 0.056(4) 0.018(2) 0.000 -0.0003(18) 0.000
C14 0.031(2) 0.057(3) 0.032(3) 0.015(2) -0.004(2) -0.005(2)
C12 0.0203(18) 0.057(3) 0.020(2) 0.002(2) -0.0007(16) 0.002(2)
C17 0.014(2) 0.070(5) 0.016(3) 0.000 -0.002(2) 0.000
C13 0.031(2) 0.056(3) 0.026(2) 0.010(2) -0.0015(19) 0.009(2)

loop_
_atom_type_symbol
_atom_type_description
_atom_type_scat_dispersion_real
_atom_type_scat_dispersion_imag
_atom_type_scat_source
C C 0.0033 0.0016 'International Tables Vol C Tables 4.2.6.8 and 6.1.1.4'
H H 0.0000 0.0000 'International Tables Vol C Tables 4.2.6.8 and 6.1.1.4'
B B 0.0013 0.0007 'International Tables Vol C Tables 4.2.6.8 and 6.1.1.4'
F F 0.0171 0.0103 'International Tables Vol C Tables 4.2.6.8 and 6.1.1.4'
N N 0.0061 0.0033 'International Tables Vol C Tables 4.2.6.8 and 6.1.1.4'
O O 0.0106 0.0060 'International Tables Vol C Tables 4.2.6.8 and 6.1.1.4'

loop_
_geom_angle_atom_site_label_1
_geom_angle_atom_site_label_2
_geom_angle_atom_site_label_3
_geom_angle
_geom_angle_site_symmetry_1
_geom_angle_site_symmetry_3
_geom_angle_publ_flag
B1 O1 H1 109.4 . . ?
F6 C8 C7 120.8(4) . . ?
F6 C8 C9 115.2(5) . . ?
C7 C8 C9 123.9(5) . . ?
F1 C2 C1 120.4(3) . . ?
F1 C2 C3 114.9(4) . . ?
C1 C2 C3 124.6(4) . . ?
F3 C4 C3 121.6(5) . . ?
F3 C4 C5 119.2(5) . . ?
C3 C4 C5 119.2(4) . . ?
C8 C7 C8 114.1(6) . 8_565 ?
C8 C7 B1 122.3(3) . . ?
C8 C7 B1 122.3(3) 8_565 . ?
C2 C1 C6 113.8(4) . . ?
C2 C1 B1 123.1(4) . . ?
C6 C1 B1 123.1(4) . . ?
F7 C9 C10 120.3(4) . . ?
F7 C9 C8 120.2(6) . . ?
C10 C9 C8 119.4(5) . . ?
F4 C5 C4 120.0(4) . . ?
F4 C5 C6 120.0(5) . . ?
C4 C5 C6 120.0(4) . . ?
F8 C10 C9 120.4(3) . . ?
F8 C10 C9 120.4(3) . 8_565 ?
C9 C10 C9 119.2(6) . 8_565 ?
F5 C6 C5 116.5(4) . . ?
F5 C6 C1 120.0(4) . . ?
C5 C6 C1 123.4(4) . . ?
F2 C3 C4 119.3(4) . . ?
F2 C3 C2 121.7(4) . . ?
C4 C3 C2 119.0(4) . . ?
O1 B1 C1 112.5(3) . 8_565 ?
O1 B1 C1 112.5(3) . . ?
C1 B1 C1 105.0(4) 8_565 . ?
O1 B1 C7 99.4(4) . . ?
C1 B1 C7 113.9(3) 8_565 . ?
C1 B1 C7 113.9(3) . . ?
C17 C16 C15 124.1(4) . . ?
C17 C16 C11 117.7(5) . . ?
C15 C16 C11 118.2(4) . . ?
N1 C11 C12 121.2(4) . . ?
N1 C11 C16 119.0(4) . . ?
C12 C11 C16 119.8(5) . . ?
C14 C15 C16 121.3(4) . . ?
C14 C15 H15 119.3 . . ?
C16 C15 H15 119.3 . . ?
C11 N1 C11 124.2(5) . 8_565 ?
C11 N1 H1A 117.9 . . ?
C11 N1 H1A 117.9 8_565 . ?
C15 C14 C13 119.6(5) . . ?
C15 C14 H14 120.2 . . ?
C13 C14 H14 120.2 . . ?
C13 C12 C11 119.1(4) . . ?
C13 C12 H12 120.4 . . ?
C11 C12 H12 120.4 . . ?
C16 C17 C16 122.4(5) 8_565 . ?
C16 C17 H17 118.8 8_565 . ?
C16 C17 H17 118.8 . . ?
C12 C13 C14 121.9(5) . . ?
C12 C13 H13 119.0 . . ?
C14 C13 H13 119.0 . . ?

loop_
_geom_bond_atom_site_label_1
_geom_bond_atom_site_label_2
_geom_bond_distance
_geom_bond_site_symmetry_2
_geom_bond_publ_flag
F1 C2 1.364(5) . ?
F6 C8 1.357(6) . ?
O1 B1 1.485(7) . ?
O1 H1 0.8885 . ?
C8 C7 1.378(5) . ?
C8 C9 1.393(6) . ?
C2 C1 1.372(5) . ?
C2 C3 1.386(6) . ?
F7 C9 1.349(7) . ?
F5 C6 1.347(5) . ?
F3 C4 1.348(5) . ?
F4 C5 1.353(5) . ?
F2 C3 1.338(5) . ?
C4 C3 1.367(7) . ?
C4 C5 1.372(7) . ?
C7 B1 1.662(8) . ?
C1 C6 1.394(5) . ?
C1 B1 1.660(5) . ?
C9 C10 1.368(7) . ?
C5 C6 1.376(6) . ?
C10 F8 1.344(7) . ?
C16 C17 1.394(6) . ?
C16 C15 1.417(7) . ?
C16 C11 1.441(5) . ?
C11 N1 1.351(5) . ?
C11 C12 1.406(7) . ?
C15 C14 1.349(8) . ?
C15 H15 0.9300 . ?
N1 H1A 0.8600 . ?
C14 C13 1.421(7) . ?
C14 H14 0.9300 . ?
C12 C13 1.365(8) . ?
C12 H12 0.9300 . ?
C17 H17 0.9300 . ?
C13 H13 0.9300 . ?

loop_
_geom_hbond_atom_site_label_D
_geom_hbond_atom_site_label_H
_geom_hbond_atom_site_label_A
_geom_hbond_distance_DH
_geom_hbond_distance_HA
_geom_hbond_distance_DA
_geom_hbond_angle_DHA
_geom_hbond_site_symmetry_A
O1 H1 F1 0.89 2.15 2.743(4) 123.2 8_565
O1 H1 F1 0.89 2.15 2.743(4) 123.2 .
C12 H12 F5 0.93 2.62 3.160(5) 117.7 6_656
N1 H1A O1 0.86 1.86 2.672(6) 158.0 6_657
O1 H1 F1 0.89 2.15 2.743(4) 123.2 8_565
O1 H1 F1 0.89 2.15 2.743(4) 123.2 .
C12 H12 F5 0.93 2.62 3.160(5) 117.7 6_656
N1 H1A O1 0.86 1.86 2.672(6) 158.0 6_657
O1 H1 F1 0.89 2.15 2.743(4) 123.2 8_565
O1 H1 F1 0.89 2.15 2.743(4) 123.2 .
C12 H12 F5 0.93 2.62 3.160(5) 117.7 6_656
N1 H1A O1 0.86 1.86 2.672(6) 158.0 6_657
O1 H1 F1 0.89 2.15 2.743(4) 123.2 8_565
O1 H1 F1 0.89 2.15 2.743(4) 123.2 .
C12 H12 F5 0.93 2.62 3.160(5) 117.7 6_656
N1 H1A O1 0.86 1.86 2.672(6) 158.0 6_657
N1 H1A O1 0.86 1.86 2.672(6) 158.0 6_657
C12 H12 F5 0.93 2.62 3.160(5) 117.7 6_656
O1 H1 F1 0.89 2.15 2.743(4) 123.2 .
O1 H1 F1 0.89 2.15 2.743(4) 123.2 8_565
N1 H1A O1 0.86 1.86 2.672(6) 158.0 6_657
C12 H12 F5 0.93 2.62 3.160(5) 117.7 6_656
O1 H1 F1 0.89 2.15 2.743(4) 123.2 .
O1 H1 F1 0.89 2.15 2.743(4) 123.2 8_565

loop_
_geom_torsion_atom_site_label_1
_geom_torsion_atom_site_label_2
_geom_torsion_atom_site_label_3
_geom_torsion_atom_site_label_4
_geom_torsion
_geom_torsion_site_symmetry_1
_geom_torsion_site_symmetry_2
_geom_torsion_site_symmetry_3
_geom_torsion_site_symmetry_4
_geom_torsion_publ_flag
F6 C8 C7 C8 -178.1(3) . . . 8_565 ?
C9 C8 C7 C8 -1.5(8) . . . 8_565 ?
F6 C8 C7 B1 -11.5(7) . . . . ?
C9 C8 C7 B1 165.1(5) . . . . ?
F1 C2 C1 C6 176.1(3) . . . . ?
C3 C2 C1 C6 -3.0(6) . . . . ?
F1 C2 C1 B1 -0.5(6) . . . . ?
C3 C2 C1 B1 -179.6(4) . . . . ?
F6 C8 C9 F7 -0.6(6) . . . . ?
C7 C8 C9 F7 -177.3(5) . . . . ?
F6 C8 C9 C10 177.4(5) . . . . ?
C7 C8 C9 C10 0.7(8) . . . . ?
F3 C4 C5 F4 -0.1(6) . . . . ?
C3 C4 C5 F4 -179.6(4) . . . . ?
F3 C4 C5 C6 179.1(4) . . . . ?
C3 C4 C5 C6 -0.4(6) . . . . ?
F7 C9 C10 F8 -0.4(9) . . . . ?
C8 C9 C10 F8 -178.4(5) . . . . ?
F7 C9 C10 C9 178.3(4) . . . 8_565 ?
C8 C9 C10 C9 0.3(10) . . . 8_565 ?
F4 C5 C6 F5 0.2(6) . . . . ?
C4 C5 C6 F5 -179.0(4) . . . . ?
F4 C5 C6 C1 178.9(4) . . . . ?
C4 C5 C6 C1 -0.3(7) . . . . ?
C2 C1 C6 F5 -179.5(4) . . . . ?
B1 C1 C6 F5 -2.9(6) . . . . ?
C2 C1 C6 C5 1.9(6) . . . . ?
B1 C1 C6 C5 178.4(4) . . . . ?
F3 C4 C3 F2 -0.5(6) . . . . ?
C5 C4 C3 F2 178.9(4) . . . . ?
F3 C4 C3 C2 179.9(4) . . . . ?
C5 C4 C3 C2 -0.6(6) . . . . ?
F1 C2 C3 F2 3.8(6) . . . . ?
C1 C2 C3 F2 -177.1(4) . . . . ?
F1 C2 C3 C4 -176.6(4) . . . . ?
C1 C2 C3 C4 2.5(6) . . . . ?
C2 C1 B1 O1 -30.6(5) . . . . ?
C6 C1 B1 O1 153.2(4) . . . . ?
C2 C1 B1 C1 92.0(5) . . . 8_565 ?
C6 C1 B1 C1 -84.3(5) . . . 8_565 ?
C2 C1 B1 C7 -142.7(4) . . . . ?
C6 C1 B1 C7 41.1(5) . . . . ?
C8 C7 B1 O1 -82.8(5) . . . . ?
C8 C7 B1 O1 82.8(5) 8_565 . . . ?
C8 C7 B1 C1 157.4(4) . . . 8_565 ?
C8 C7 B1 C1 -37.0(7) 8_565 . . 8_565 ?
C8 C7 B1 C1 37.0(7) . . . . ?
C8 C7 B1 C1 -157.4(4) 8_565 . . . ?
C17 C16 C11 N1 0.6(7) . . . . ?
C15 C16 C11 N1 179.5(4) . . . . ?
C17 C16 C11 C12 -179.3(4) . . . . ?
C15 C16 C11 C12 -0.4(6) . . . . ?
C17 C16 C15 C14 178.3(5) . . . . ?
C11 C16 C15 C14 -0.6(7) . . . . ?
C12 C11 N1 C11 178.4(4) . . . 8_565 ?
C16 C11 N1 C11 -1.5(8) . . . 8_565 ?
C16 C15 C14 C13 0.7(7) . . . . ?
N1 C11 C12 C13 -178.6(5) . . . . ?
C16 C11 C12 C13 1.3(6) . . . . ?
C15 C16 C17 C16 -178.6(4) . . . 8_565 ?
C11 C16 C17 C16 0.3(9) . . . 8_565 ?
C11 C12 C13 C14 -1.2(7) . . . . ?
C15 C14 C13 C12 0.2(8) . . . . ?
